data_8100464
loop_
_publ_author_name
'Li, Xia '
'Zou, Ying-Quan'

_publ_section_title
;
Crystal structure of di(2,2'-bipyridine)tetra[\m-(4-methyl-benzoato-
O,O')]di(4-methylbenzoato)disamarium(III), Sm~2~(C~8~H~7~O~2~)~6~
(C~10~H~8~N~2~)~2~
;
_journal_issue 4
_journal_name_full 'Zeitschrift f\"ur Kristallographie - New Crystal Structures'
_journal_page_first 448
_journal_page_last 450
_journal_volume 218
_journal_year 2003
_chemical_formula_sum 'C68 H58 N4 O12 Sm2'
_chemical_formula_weight 1423.88
_space_group_IT_number 15
_symmetry_cell_setting monoclinic
_symmetry_space_group_name_Hall '-C 2yc'
_symmetry_space_group_name_H-M 'C 1 2/c 1'
_cell_angle_alpha 90.00
_cell_angle_beta 96.600(8)
_cell_angle_gamma 90.00
_cell_formula_units_Z 4
_cell_length_a 14.123(7)
_cell_length_b 19.151(9)
_cell_length_c 23.117(11)
_cell_measurement_temperature 293(2)
_cell_volume 6211(5)
_diffrn_ambient_temperature 293(2)
_exptl_crystal_density_diffrn 1.523
_cod_depositor_comments
;
The following automatic conversions were performed:
'_symmetry_cell_setting' value 'Monoclinic' changed to 'monoclinic'
according to '/home/saulius/struct/CIF-dictionaries/cif_core.dic'
dictionary named 'cif_core.dic' version 2.4.1 from 2010-06-29.

Automatic conversion script
Id: cif_fix_enum 1527 2010-12-29 10:47:43Z saulius 
;
_cod_original_sg_symbol_H-M 'C 2/c'
_cod_database_code 8100464

loop_
_symmetry_equiv_pos_as_xyz
'x, y, z'
'-x, y, -z+1/2'
'x+1/2, y+1/2, z'
'-x+1/2, y+1/2, -z+1/2'
'-x, -y, -z'
'x, -y, z-1/2'
'-x+1/2, -y+1/2, -z'
'x+1/2, -y+1/2, z-1/2'

loop_
_atom_site_label
_atom_site_type_symbol
_atom_site_fract_x
_atom_site_fract_y
_atom_site_fract_z
_atom_site_U_iso_or_equiv
_atom_site_adp_type
_atom_site_occupancy
_atom_site_symmetry_multiplicity
_atom_site_Wyckoff_symbol
_atom_site_calc_flag
_atom_site_refinement_flags
_atom_site_disorder_assembly
_atom_site_disorder_group
Sm1 Sm 0.642715(10) 0.205775(8) 0.226227(7) 0.03039(5) Uani 1 8 f d . . .
C1 C 0.7479(2) 0.15121(18) 0.13978(15) 0.0412(8) Uani 1 8 f d . . .
C2 C 0.7862(2) 0.12177(18) 0.08685(14) 0.0419(8) Uani 1 8 f d . . .
C3 C 0.7971(2) 0.1648(2) 0.04002(15) 0.0498(9) Uani 1 8 f d . . .
H3 H 0.7823 0.2120 0.0419 0.060 Uiso 1 8 f calc R . .
C4 C 0.8300(3) 0.1380(2) -0.00984(17) 0.0608(11) Uani 1 8 f d . . .
H4 H 0.8348 0.1671 -0.0416 0.073 Uiso 1 8 f calc R . .
C5 C 0.8556(3) 0.0689(3) -0.01286(18) 0.0663(12) Uani 1 8 f d . . .
C6 C 0.8458(3) 0.0268(2) 0.0344(2) 0.0726(12) Uani 1 8 f d . . .
H6 H 0.8632 -0.0199 0.0331 0.087 Uiso 1 8 f calc R . .
C7 C 0.8104(3) 0.0525(2) 0.08384(17) 0.0581(10) Uani 1 8 f d . . .
H7 H 0.8032 0.0228 0.1149 0.070 Uiso 1 8 f calc R . .
C8 C 0.8921(3) 0.0395(3) -0.0674(2) 0.0967(17) Uani 1 8 f d . . .
H8A H 0.8392 0.0307 -0.0964 0.145 Uiso 1 8 f calc R . .
H8B H 0.9257 -0.0033 -0.0580 0.145 Uiso 1 8 f calc R . .
H8C H 0.9344 0.0727 -0.0821 0.145 Uiso 1 8 f calc R . .
C9 C 0.5572(2) 0.09977(16) 0.32064(14) 0.0382(7) Uani 1 8 f d . . .
C10 C 0.5541(2) 0.03646(16) 0.35874(13) 0.0362(7) Uani 1 8 f d . . .
C11 C 0.6231(2) -0.01481(18) 0.36015(15) 0.0483(9) Uani 1 8 f d . . .
H11 H 0.6733 -0.0099 0.3377 0.058 Uiso 1 8 f calc R . .
C12 C 0.6182(3) -0.07335(19) 0.39464(17) 0.0573(10) Uani 1 8 f d . . .
H12 H 0.6648 -0.1076 0.3944 0.069 Uiso 1 8 f calc R . .
C13 C 0.5459(3) -0.08240(19) 0.42956(16) 0.0524(9) Uani 1 8 f d . . .
C14 C 0.4776(2) -0.03052(19) 0.42825(16) 0.0525(9) Uani 1 8 f d . . .
H14 H 0.4285 -0.0349 0.4516 0.063 Uiso 1 8 f calc R . .
C15 C 0.4804(2) 0.02778(18) 0.39308(14) 0.0457(8) Uani 1 8 f d . . .
H15 H 0.4327 0.0613 0.3924 0.055 Uiso 1 8 f calc R . .
C16 C 0.5419(3) -0.1460(2) 0.46790(19) 0.0796(14) Uani 1 8 f d . . .
H16A H 0.5753 -0.1366 0.5056 0.119 Uiso 1 8 f calc R . .
H16B H 0.5712 -0.1849 0.4506 0.119 Uiso 1 8 f calc R . .
H16C H 0.4766 -0.1571 0.4718 0.119 Uiso 1 8 f calc R . .
C17 C 0.4591(2) 0.28295(15) 0.15703(14) 0.0384(7) Uani 1 8 f d . . .
C18 C 0.4042(2) 0.30500(16) 0.10075(13) 0.0363(7) Uani 1 8 f d . . .
C19 C 0.4434(2) 0.30086(19) 0.04897(14) 0.0486(8) Uani 1 8 f d . . .
H19 H 0.5061 0.2863 0.0489 0.058 Uiso 1 8 f calc R . .
C20 C 0.3899(3) 0.3182(2) -0.00262(15) 0.0604(10) Uani 1 8 f d . . .
H20 H 0.4173 0.3149 -0.0372 0.073 Uiso 1 8 f calc R . .
C21 C 0.2965(3) 0.3406(2) -0.00420(16) 0.0580(10) Uani 1 8 f d . . .
C22 C 0.2591(3) 0.3450(2) 0.04750(18) 0.0655(11) Uani 1 8 f d . . .
H22 H 0.1966 0.3605 0.0476 0.079 Uiso 1 8 f calc R . .
C23 C 0.3110(2) 0.3273(2) 0.09944(16) 0.0557(10) Uani 1 8 f d . . .
H23 H 0.2831 0.3304 0.1339 0.067 Uiso 1 8 f calc R . .
C24 C 0.2384(3) 0.3601(3) -0.06128(18) 0.0904(16) Uani 1 8 f d . . .
H24A H 0.1738 0.3447 -0.0607 0.136 Uiso 1 8 f calc R . .
H24B H 0.2652 0.3379 -0.0929 0.136 Uiso 1 8 f calc R . .
H24C H 0.2395 0.4098 -0.0663 0.136 Uiso 1 8 f calc R . .
C25 C 0.6853(3) 0.3853(2) 0.23121(17) 0.0586(10) Uani 1 8 f d . . .
H25 H 0.6263 0.3824 0.2088 0.070 Uiso 1 8 f calc R . .
C26 C 0.7169(3) 0.45055(19) 0.25038(19) 0.0673(12) Uani 1 8 f d . . .
H26 H 0.6789 0.4900 0.2429 0.081 Uiso 1 8 f calc R . .
C27 C 0.8050(3) 0.4552(2) 0.28045(19) 0.0714(12) Uani 1 8 f d . . .
H27 H 0.8297 0.4985 0.2928 0.086 Uiso 1 8 f calc R . .
C28 C 0.8571(3) 0.3960(2) 0.29237(17) 0.0614(11) Uani 1 8 f d . . .
H28 H 0.9176 0.3985 0.3128 0.074 Uiso 1 8 f calc R . .
C29 C 0.8190(2) 0.33182(18) 0.27379(14) 0.0405(8) Uani 1 8 f d . . .
C30 C 0.8679(2) 0.26526(19) 0.29130(14) 0.0429(8) Uani 1 8 f d . . .
C31 C 0.9614(3) 0.2624(2) 0.31683(18) 0.0650(11) Uani 1 8 f d . . .
H31 H 0.9971 0.3032 0.3223 0.078 Uiso 1 8 f calc R . .
C32 C 1.0006(3) 0.2001(3) 0.3338(2) 0.0824(14) Uani 1 8 f d . . .
H32 H 1.0634 0.1981 0.3511 0.099 Uiso 1 8 f calc R . .
C33 C 0.9482(3) 0.1404(3) 0.32551(19) 0.0754(13) Uani 1 8 f d . . .
H33 H 0.9741 0.0972 0.3368 0.090 Uiso 1 8 f calc R . .
C34 C 0.8557(3) 0.1462(2) 0.29996(17) 0.0599(10) Uani 1 8 f d . . .
H34 H 0.8193 0.1057 0.2944 0.072 Uiso 1 8 f calc R . .
N1 N 0.73352(19) 0.32648(13) 0.24264(11) 0.0402(6) Uani 1 8 f d . . .
N2 N 0.81526(17) 0.20685(15) 0.28264(11) 0.0419(6) Uani 1 8 f d . . .
O1 O 0.73160(17) 0.21540(12) 0.14182(10) 0.0561(6) Uani 1 8 f d . . .
O2 O 0.73217(16) 0.11169(12) 0.18088(10) 0.0477(6) Uani 1 8 f d . . .
O3 O 0.63094(15) 0.11144(12) 0.29634(10) 0.0465(6) Uani 1 8 f d . . .
O4 O 0.48421(16) 0.13790(12) 0.31502(10) 0.0495(6) Uani 1 8 f d . . .
O5 O 0.54869(16) 0.28132(12) 0.16012(10) 0.0499(6) Uani 1 8 f d . . .
O6 O 0.41236(17) 0.26840(12) 0.19874(10) 0.0514(6) Uani 1 8 f d . . .

loop_
_atom_site_aniso_label
_atom_site_aniso_U_11
_atom_site_aniso_U_22
_atom_site_aniso_U_33
_atom_site_aniso_U_23
_atom_site_aniso_U_13
_atom_site_aniso_U_12
Sm1 0.02852(8) 0.02929(8) 0.03280(8) -0.00069(8) 0.00103(5) -0.00072(7)
C1 0.0326(17) 0.043(2) 0.048(2) -0.0081(16) 0.0058(15) -0.0053(15)
C2 0.0325(16) 0.048(2) 0.0455(19) -0.0105(16) 0.0073(14) -0.0070(15)
C3 0.045(2) 0.056(2) 0.051(2) -0.0034(18) 0.0106(17) -0.0039(17)
C4 0.054(2) 0.080(3) 0.051(2) -0.007(2) 0.0141(18) -0.012(2)
C5 0.052(2) 0.088(3) 0.062(3) -0.030(2) 0.019(2) -0.015(2)
C6 0.076(3) 0.059(3) 0.087(3) -0.028(2) 0.025(3) -0.002(2)
C7 0.064(2) 0.050(2) 0.063(2) -0.0096(19) 0.020(2) -0.0044(19)
C8 0.088(3) 0.128(4) 0.081(3) -0.049(3) 0.038(3) -0.016(3)
C9 0.0380(18) 0.0324(18) 0.0408(18) 0.0030(14) -0.0097(14) -0.0004(14)
C10 0.0342(16) 0.0348(17) 0.0371(17) 0.0024(14) -0.0062(13) -0.0004(13)
C11 0.0401(19) 0.051(2) 0.054(2) 0.0112(18) 0.0061(16) 0.0068(16)
C12 0.049(2) 0.045(2) 0.075(3) 0.016(2) -0.0051(19) 0.0107(17)
C13 0.050(2) 0.049(2) 0.054(2) 0.0149(18) -0.0109(18) -0.0091(17)
C14 0.045(2) 0.058(2) 0.054(2) 0.0089(19) 0.0036(17) -0.0076(18)
C15 0.0372(18) 0.047(2) 0.052(2) 0.0023(17) 0.0013(15) 0.0016(15)
C16 0.085(3) 0.066(3) 0.085(3) 0.037(2) -0.006(3) -0.007(2)
C17 0.0488(19) 0.0256(18) 0.0404(18) 0.0036(14) 0.0025(15) 0.0008(14)
C18 0.0365(16) 0.0356(18) 0.0366(17) 0.0063(14) 0.0035(13) -0.0004(14)
C19 0.0436(18) 0.060(2) 0.0435(19) 0.0025(18) 0.0099(15) 0.0043(17)
C20 0.074(3) 0.074(3) 0.034(2) 0.0025(18) 0.0092(18) 0.001(2)
C21 0.064(3) 0.058(2) 0.047(2) 0.0092(19) -0.0165(19) -0.003(2)
C22 0.043(2) 0.085(3) 0.067(3) 0.018(2) -0.0017(19) 0.016(2)
C23 0.047(2) 0.072(3) 0.050(2) 0.0130(19) 0.0146(17) 0.0160(19)
C24 0.104(4) 0.095(4) 0.063(3) 0.016(3) -0.035(3) -0.004(3)
C25 0.043(2) 0.048(2) 0.082(3) 0.009(2) -0.0016(19) -0.0049(18)
C26 0.087(3) 0.030(2) 0.085(3) 0.005(2) 0.011(3) 0.000(2)
C27 0.096(3) 0.042(2) 0.075(3) -0.008(2) 0.006(3) -0.026(2)
C28 0.062(2) 0.056(3) 0.065(3) -0.005(2) 0.000(2) -0.024(2)
C29 0.0419(18) 0.045(2) 0.0364(18) -0.0051(15) 0.0105(15) -0.0098(15)
C30 0.0327(17) 0.057(2) 0.0388(19) -0.0083(16) 0.0022(14) -0.0045(16)
C31 0.039(2) 0.087(3) 0.067(3) -0.009(2) -0.0054(19) -0.007(2)
C32 0.037(2) 0.120(4) 0.086(3) -0.004(3) -0.011(2) 0.019(3)
C33 0.067(3) 0.079(3) 0.075(3) 0.005(3) -0.009(2) 0.036(3)
C34 0.055(2) 0.052(2) 0.069(3) -0.001(2) -0.009(2) 0.0143(19)
N1 0.0413(15) 0.0338(15) 0.0451(16) 0.0015(12) 0.0041(13) -0.0030(12)
N2 0.0352(13) 0.0417(15) 0.0472(15) -0.0014(14) -0.0018(11) 0.0056(14)
O1 0.0712(17) 0.0406(16) 0.0619(16) -0.0030(12) 0.0313(13) 0.0023(12)
O2 0.0545(14) 0.0418(13) 0.0491(14) -0.0025(11) 0.0156(11) 0.0021(11)
O3 0.0433(13) 0.0453(14) 0.0505(14) 0.0138(11) 0.0032(11) -0.0007(11)
O4 0.0451(14) 0.0426(14) 0.0579(15) 0.0100(11) -0.0064(11) 0.0098(11)
O5 0.0417(13) 0.0502(15) 0.0547(14) 0.0114(12) -0.0082(11) -0.0009(11)
O6 0.0674(16) 0.0505(15) 0.0384(13) 0.0119(11) 0.0150(12) 0.0091(12)

loop_
_geom_bond_atom_site_label_1
_geom_bond_atom_site_label_2
_geom_bond_distance
_geom_bond_site_symmetry_2
_geom_bond_publ_flag
Sm1 O6 2.316(2) 2_655 ?
Sm1 O4 2.328(2) 2_655 ?
Sm1 O5 2.393(2) . ?
Sm1 O3 2.445(2) . ?
Sm1 O1 2.445(2) . ?
Sm1 O2 2.499(2) . ?
Sm1 N2 2.628(3) . ?
Sm1 N1 2.650(3) . ?
Sm1 C1 2.824(3) . ?
C1 O1 1.253(4) . ?
C1 O2 1.254(4) . ?
C1 C2 1.503(4) . ?
C2 C7 1.375(5) . ?
C2 C3 1.383(5) . ?
C3 C4 1.390(5) . ?
C3 H3 0.9300 . ?
C4 C5 1.374(6) . ?
C4 H4 0.9300 . ?
C5 C6 1.377(6) . ?
C5 C8 1.524(5) . ?
C6 C7 1.388(5) . ?
C6 H6 0.9300 . ?
C7 H7 0.9300 . ?
C8 H8A 0.9600 . ?
C8 H8B 0.9600 . ?
C8 H8C 0.9600 . ?
C9 O4 1.257(4) . ?
C9 O3 1.259(4) . ?
C9 C10 1.502(4) . ?
C10 C11 1.382(4) . ?
C10 C15 1.389(4) . ?
C11 C12 1.382(5) . ?
C11 H11 0.9300 . ?
C12 C13 1.384(5) . ?
C12 H12 0.9300 . ?
C13 C14 1.382(5) . ?
C13 C16 1.512(5) . ?
C14 C15 1.384(5) . ?
C14 H14 0.9300 . ?
C15 H15 0.9300 . ?
C16 H16A 0.9600 . ?
C16 H16B 0.9600 . ?
C16 H16C 0.9600 . ?
C17 O5 1.260(4) . ?
C17 O6 1.260(4) . ?
C17 C18 1.496(4) . ?
C18 C19 1.377(4) . ?
C18 C23 1.381(4) . ?
C19 C20 1.377(5) . ?
C19 H19 0.9300 . ?
C20 C21 1.384(5) . ?
C20 H20 0.9300 . ?
C21 C22 1.364(5) . ?
C21 C24 1.518(5) . ?
C22 C23 1.375(5) . ?
C22 H22 0.9300 . ?
C23 H23 0.9300 . ?
C24 H24A 0.9600 . ?
C24 H24B 0.9600 . ?
C24 H24C 0.9600 . ?
C25 N1 1.327(4) . ?
C25 C26 1.383(5) . ?
C25 H25 0.9300 . ?
C26 C27 1.357(6) . ?
C26 H26 0.9300 . ?
C27 C28 1.363(6) . ?
C27 H27 0.9300 . ?
C28 C29 1.389(5) . ?
C28 H28 0.9300 . ?
C29 N1 1.336(4) . ?
C29 C30 1.483(5) . ?
C30 N2 1.345(4) . ?
C30 C31 1.384(5) . ?
C31 C32 1.354(6) . ?
C31 H31 0.9300 . ?
C32 C33 1.365(6) . ?
C32 H32 0.9300 . ?
C33 C34 1.375(5) . ?
C33 H33 0.9300 . ?
C34 N2 1.336(4) . ?
C34 H34 0.9300 . ?
O4 Sm1 2.328(2) 2_655 ?
O6 Sm1 2.316(2) 2_655 ?
